data_1546616
loop_
_publ_author_name
'Patil, Pravin'
'Madhavachary, Rudrakshula'
'Kurpiewska, Katarzyna'
'Kalinowska-T\/lu\'scik, Justyna'
'D\"omling, Alexander'

_publ_section_title
;
 De Novo Assembly of Highly Substituted Morpholines and Piperazines.
;
_journal_issue 3
_journal_name_full 'Organic letters'
_journal_page_first 642
_journal_page_last 645
_journal_paper_doi 10.1021/acs.orglett.6b03807
_journal_volume 19
_journal_year 2017
_chemical_formula_moiety 'C13 H16 Cl N5 O'
_chemical_formula_sum 'C13 H16 Cl N5 O'
_chemical_formula_weight 293.76
_space_group_IT_number 14
_symmetry_cell_setting monoclinic
_symmetry_space_group_name_Hall '-P 2yab'
_symmetry_space_group_name_H-M 'P 1 21/a 1'
_atom_sites_solution_hydrogens mixed
_audit_creation_date 2016-09-30T16:49:52-00:00
_audit_creation_method 'WinGX routine CIF_UPDATE'
_cell_angle_alpha 90
_cell_angle_beta 93.296(3)
_cell_angle_gamma 90
_cell_formula_units_Z 4
_cell_length_a 11.5361(3)
_cell_length_b 7.8544(3)
_cell_length_c 15.7254(5)
_cell_measurement_reflns_used 4035
_cell_measurement_temperature 120.0(1)
_cell_measurement_theta_max 76.7327
_cell_measurement_theta_min 3.8349
_cell_volume 1422.51(8)
_computing_cell_refinement
;
        CrysAlisPro, Agilent Technologies,
        Version 1.171.36.20 (release 27-06-2012 CrysAlis171 .NET)
        (compiled Jul 11 2012,15:38:31)
;
_computing_data_collection
;
        CrysAlisPro, Agilent Technologies,
        Version 1.171.36.20 (release 27-06-2012 CrysAlis171 .NET)
        (compiled Jul 11 2012,15:38:31)
;
_computing_data_reduction
;
        CrysAlisPro, Agilent Technologies,
        Version 1.171.36.20 (release 27-06-2012 CrysAlis171 .NET)
        (compiled Jul 11 2012,15:38:31)
;
_computing_structure_refinement 'SHELXL-2014/6 (Sheldrick, 2014)'
_diffrn_ambient_temperature 120.0(1)
_diffrn_detector_area_resol_mean 10.3756
_diffrn_measured_fraction_theta_full 1
_diffrn_measured_fraction_theta_max 0.992
_diffrn_measurement_device_type 'SuperNova, Dual, Cu at zero, Atlas'
_diffrn_measurement_method '\w scans'
_diffrn_orient_matrix_UB_11 -0.1304998
_diffrn_orient_matrix_UB_12 -0.0078597
_diffrn_orient_matrix_UB_13 0.0155959
_diffrn_orient_matrix_UB_21 0.0187897
_diffrn_orient_matrix_UB_22 -0.1705328
_diffrn_orient_matrix_UB_23 0.0470327
_diffrn_orient_matrix_UB_31 0.022377
_diffrn_orient_matrix_UB_32 0.0966374
_diffrn_orient_matrix_UB_33 0.084706
_diffrn_radiation_monochromator mirror
_diffrn_radiation_type CuK\a
_diffrn_radiation_wavelength 1.54184
_diffrn_reflns_av_R_equivalents 0.0424
_diffrn_reflns_av_unetI/netI 0.0431
_diffrn_reflns_Laue_measured_fraction_full 1
_diffrn_reflns_Laue_measured_fraction_max 0.992
_diffrn_reflns_limit_h_max 14
_diffrn_reflns_limit_h_min -14
_diffrn_reflns_limit_k_max 9
_diffrn_reflns_limit_k_min -9
_diffrn_reflns_limit_l_max 19
_diffrn_reflns_limit_l_min -18
_diffrn_reflns_number 10304
_diffrn_reflns_point_group_measured_fraction_full 1
_diffrn_reflns_point_group_measured_fraction_max 0.992
_diffrn_reflns_theta_full 67.684
_diffrn_reflns_theta_max 76.936
_diffrn_reflns_theta_min 5.636
_exptl_absorpt_coefficient_mu 2.415
_exptl_absorpt_correction_T_max 1
_exptl_absorpt_correction_T_min 0.46129
_exptl_absorpt_correction_type multi-scan
_exptl_absorpt_process_details
;
        CrysAlisPro, Agilent Technologies,
        Version 1.171.36.20 (release 27-06-2012 CrysAlis171 .NET)
        (compiled Jul 11 2012,15:38:31)
        Empirical absorption correction using spherical harmonics,
 implemented in SCALE3 ABSPACK scaling algorithm.
;
_exptl_crystal_colour white
_exptl_crystal_density_diffrn 1.372
_exptl_crystal_description prism
_exptl_crystal_F_000 616
_exptl_crystal_size_max 0.4
_exptl_crystal_size_mid 0.4
_exptl_crystal_size_min 0.3
_refine_diff_density_max 0.209
_refine_diff_density_min -0.244
_refine_diff_density_rms 0.048
_refine_ls_extinction_method none
_refine_ls_goodness_of_fit_ref 1.038
_refine_ls_hydrogen_treatment mixed
_refine_ls_matrix_type full
_refine_ls_number_parameters 186
_refine_ls_number_reflns 2985
_refine_ls_number_restraints 0
_refine_ls_restrained_S_all 1.038
_refine_ls_R_factor_all 0.0493
_refine_ls_R_factor_gt 0.0421
_refine_ls_shift/su_max 0
_refine_ls_shift/su_mean 0
_refine_ls_structure_factor_coef Fsqd
_refine_ls_weighting_details 'w=1/[\s^2^(Fo^2^)+(0.0620P)^2^+0.4387P] where P=(Fo^2^+2Fc^2^)/3'
_refine_ls_weighting_scheme calc
_refine_ls_wR_factor_gt 0.111
_refine_ls_wR_factor_ref 0.1185
_reflns_Friedel_coverage 0
_reflns_number_gt 2573
_reflns_number_total 2985
_reflns_threshold_expression 'I > 2\s(I)'
_cod_data_source_file ol6b03807_si_002.cif
_cod_data_source_block php_252
_cod_depositor_comments 'Adding full bibliography for 1546616.cif.'
_cod_original_sg_symbol_H-M 'P 21/a'
_cod_database_code 1546616

loop_
_symmetry_equiv_pos_as_xyz
'x, y, z'
'-x+1/2, y+1/2, -z'
'-x, -y, -z'
'x-1/2, -y-1/2, z'

loop_
_atom_site_label
_atom_site_type_symbol
_atom_site_fract_x
_atom_site_fract_y
_atom_site_fract_z
_atom_site_U_iso_or_equiv
_atom_site_adp_type
_atom_site_occupancy
_atom_site_site_symmetry_order
_atom_site_calc_flag
_atom_site_refinement_flags_posn
_atom_site_refinement_flags_adp
Cl1 Cl 0.20193(4) 0.08892(8) -0.10340(3) 0.05123(17) Uani 1 1 d . .
O10 O -0.03093(10) -0.29955(17) 0.46274(7) 0.0367(3) Uani 1 1 d . .
N3 N -0.19797(12) 0.0840(2) 0.29909(9) 0.0340(3) Uani 1 1 d . .
N1 N -0.01601(11) 0.08442(18) 0.28587(8) 0.0278(3) Uani 1 1 d . .
N5 N 0.14613(11) -0.1730(2) 0.35877(9) 0.0322(3) Uani 1 1 d . .
N2 N -0.11348(12) 0.1812(2) 0.27873(9) 0.0331(3) Uani 1 1 d . .
N4 N -0.15887(11) -0.07571(19) 0.31899(9) 0.0316(3) Uani 1 1 d . .
C6 C 0.22249(15) 0.0671(2) 0.15036(12) 0.0361(4) Uani 1 1 d . .
H6 H 0.2746 0.0261 0.1928 0.043 Uiso 1 1 calc R U
C8 C 0.09539(13) 0.1625(2) 0.26560(10) 0.0323(4) Uani 1 1 d . .
H8B H 0.1577 0.1099 0.3004 0.039 Uiso 1 1 calc R U
H8A H 0.0939 0.2826 0.2798 0.039 Uiso 1 1 calc R U
C7 C 0.11998(14) 0.1431(2) 0.17272(10) 0.0308(3) Uani 1 1 d . .
C9 C -0.04548(13) -0.0735(2) 0.31013(10) 0.0273(3) Uani 1 1 d . .
C12 C 0.14365(15) -0.1327(3) 0.45015(11) 0.0371(4) Uani 1 1 d . .
H12B H 0.1038 -0.0252 0.4567 0.044 Uiso 1 1 calc R U
H12A H 0.2227 -0.1195 0.4738 0.044 Uiso 1 1 calc R U
C10 C 0.03322(13) -0.2279(2) 0.32134(10) 0.0286(3) Uani 1 1 d . .
C14 C -0.02439(14) -0.3591(2) 0.37779(11) 0.0313(3) Uani 1 1 d . .
H14B H -0.1021 -0.3835 0.354 0.038 Uiso 1 1 calc R U
H14A H 0.0198 -0.4642 0.3782 0.038 Uiso 1 1 calc R U
C2 C 0.17017(16) 0.1114(3) 0.00288(12) 0.0379(4) Uani 1 1 d . .
C11 C 0.04987(14) -0.3074(2) 0.23395(11) 0.0348(4) Uani 1 1 d . .
H11A H 0.0836 -0.2249 0.1977 0.052 Uiso 1 1 calc R U
H11B H -0.024 -0.343 0.2089 0.052 Uiso 1 1 calc R U
H11C H 0.1004 -0.4042 0.2405 0.052 Uiso 1 1 calc R U
C5 C 0.24840(15) 0.0513(3) 0.06580(12) 0.0384(4) Uani 1 1 d . .
H5 H 0.3176 0.0009 0.0515 0.046 Uiso 1 1 calc R U
C13 C 0.08356(16) -0.2688(3) 0.49955(11) 0.0414(4) Uani 1 1 d . .
H13A H 0.1284 -0.3732 0.4992 0.05 Uiso 1 1 calc R U
H13B H 0.079 -0.2327 0.5583 0.05 Uiso 1 1 calc R U
C3 C 0.06698(16) 0.1876(3) 0.02329(12) 0.0408(4) Uani 1 1 d . .
H3 H 0.0148 0.2275 -0.0194 0.049 Uiso 1 1 calc R U
C4 C 0.04251(14) 0.2035(3) 0.10819(11) 0.0369(4) Uani 1 1 d . .
H4 H -0.0263 0.2551 0.1224 0.044 Uiso 1 1 calc R U
H5A H 0.199(2) -0.248(3) 0.3499(14) 0.044(6) Uiso 1 1 d . .

loop_
_atom_site_aniso_label
_atom_site_aniso_U_11
_atom_site_aniso_U_22
_atom_site_aniso_U_33
_atom_site_aniso_U_23
_atom_site_aniso_U_13
_atom_site_aniso_U_12
Cl1 0.0458(3) 0.0742(4) 0.0352(2) -0.0065(2) 0.01546(19) -0.0122(2)
O10 0.0299(6) 0.0490(8) 0.0324(6) 0.0027(5) 0.0112(5) 0.0012(5)
N3 0.0210(6) 0.0446(8) 0.0369(7) 0.0025(6) 0.0051(5) 0.0054(6)
N1 0.0186(6) 0.0371(7) 0.0281(6) 0.0014(5) 0.0049(5) -0.0005(5)
N5 0.0157(6) 0.0424(8) 0.0388(8) -0.0001(6) 0.0063(5) 0.0033(6)
N2 0.0250(6) 0.0413(8) 0.0332(7) 0.0015(6) 0.0035(5) 0.0051(6)
N4 0.0172(6) 0.0432(8) 0.0351(7) 0.0035(6) 0.0067(5) 0.0018(5)
C6 0.0241(7) 0.0454(10) 0.0390(9) 0.0002(7) 0.0032(6) -0.0023(7)
C8 0.0230(7) 0.0410(9) 0.0332(8) 0.0030(7) 0.0046(6) -0.0078(7)
C7 0.0232(7) 0.0370(9) 0.0325(8) 0.0031(7) 0.0052(6) -0.0071(6)
C9 0.0172(7) 0.0376(9) 0.0275(7) 0.0015(6) 0.0057(5) -0.0015(6)
C12 0.0253(8) 0.0473(10) 0.0383(9) -0.0036(8) -0.0018(6) 0.0010(7)
C10 0.0170(7) 0.0370(9) 0.0326(8) 0.0020(6) 0.0069(6) 0.0015(6)
C14 0.0238(7) 0.0363(9) 0.0345(8) 0.0009(7) 0.0078(6) 0.0009(6)
C2 0.0325(8) 0.0485(10) 0.0336(9) -0.0020(7) 0.0105(7) -0.0097(7)
C11 0.0283(8) 0.0406(9) 0.0364(9) -0.0016(7) 0.0093(6) 0.0012(7)
C5 0.0263(8) 0.0464(10) 0.0433(10) -0.0042(8) 0.0103(7) -0.0019(7)
C13 0.0356(9) 0.0568(12) 0.0317(8) 0.0037(8) 0.0021(7) 0.0061(8)
C3 0.0320(9) 0.0568(12) 0.0341(9) 0.0087(8) 0.0052(7) -0.0018(8)
C4 0.0257(8) 0.0491(10) 0.0366(9) 0.0073(8) 0.0081(7) 0.0017(7)

loop_
_atom_type_symbol
_atom_type_description
_atom_type_scat_dispersion_real
_atom_type_scat_dispersion_imag
_atom_type_scat_source
C C 0.0181 0.0091 'International Tables Vol C Tables 4.2.6.8 and 6.1.1.4'
H H 0 0 'International Tables Vol C Tables 4.2.6.8 and 6.1.1.4'
N N 0.0311 0.018 'International Tables Vol C Tables 4.2.6.8 and 6.1.1.4'
O O 0.0492 0.0322 'International Tables Vol C Tables 4.2.6.8 and 6.1.1.4'
Cl Cl 0.3639 0.7018 'International Tables Vol C Tables 4.2.6.8 and 6.1.1.4'

loop_
_geom_angle_atom_site_label_1
_geom_angle_atom_site_label_2
_geom_angle_atom_site_label_3
_geom_angle
C14 O10 C13 109.75(12)
N2 N3 N4 110.86(13)
C9 N1 N2 108.54(13)
C9 N1 C8 132.94(14)
N2 N1 C8 118.51(14)
C10 N5 C12 112.88(12)
C10 N5 H5A 110.9(15)
C12 N5 H5A 110.9(14)
N3 N2 N1 106.36(14)
C9 N4 N3 106.26(14)
C5 C6 C7 121.04(17)
C5 C6 H6 119.5
C7 C6 H6 119.5
N1 C8 C7 112.39(13)
N1 C8 H8B 109.1
C7 C8 H8B 109.1
N1 C8 H8A 109.1
C7 C8 H8A 109.1
H8B C8 H8A 107.9
C6 C7 C4 118.77(16)
C6 C7 C8 119.88(15)
C4 C7 C8 121.33(15)
N4 C9 N1 107.98(14)
N4 C9 C10 124.43(15)
N1 C9 C10 127.51(13)
N5 C12 C13 112.62(15)
N5 C12 H12B 109.1
C13 C12 H12B 109.1
N5 C12 H12A 109.1
C13 C12 H12A 109.1
H12B C12 H12A 107.8
N5 C10 C9 108.89(14)
N5 C10 C11 109.06(12)
C9 C10 C11 109.05(13)
N5 C10 C14 111.72(13)
C9 C10 C14 109.08(12)
C11 C10 C14 109.01(14)
O10 C14 C10 111.74(14)
O10 C14 H14B 109.3
C10 C14 H14B 109.3
O10 C14 H14A 109.3
C10 C14 H14A 109.3
H14B C14 H14A 107.9
C5 C2 C3 121.02(17)
C5 C2 Cl1 119.17(15)
C3 C2 Cl1 119.80(15)
C10 C11 H11A 109.5
C10 C11 H11B 109.5
H11A C11 H11B 109.5
C10 C11 H11C 109.5
H11A C11 H11C 109.5
H11B C11 H11C 109.5
C2 C5 C6 119.22(17)
C2 C5 H5 120.4
C6 C5 H5 120.4
O10 C13 C12 110.55(14)
O10 C13 H13A 109.5
C12 C13 H13A 109.5
O10 C13 H13B 109.5
C12 C13 H13B 109.5
H13A C13 H13B 108.1
C4 C3 C2 119.14(17)
C4 C3 H3 120.4
C2 C3 H3 120.4
C3 C4 C7 120.80(16)
C3 C4 H4 119.6
C7 C4 H4 119.6

loop_
_geom_bond_atom_site_label_1
_geom_bond_atom_site_label_2
_geom_bond_distance
Cl1 C2 1.7405(18)
O10 C14 1.422(2)
O10 C13 1.432(2)
N3 N2 1.293(2)
N3 N4 1.363(2)
N1 C9 1.347(2)
N1 N2 1.3565(18)
N1 C8 1.4753(19)
N5 C10 1.4632(19)
N5 C12 1.473(2)
N5 H5A 0.86(2)
N4 C9 1.3234(19)
C6 C5 1.385(3)
C6 C7 1.388(2)
C6 H6 0.93
C8 C7 1.512(2)
C8 H8B 0.97
C8 H8A 0.97
C7 C4 1.396(2)
C9 C10 1.519(2)
C12 C13 1.512(3)
C12 H12B 0.97
C12 H12A 0.97
C10 C11 1.532(2)
C10 C14 1.536(2)
C14 H14B 0.97
C14 H14A 0.97
C2 C5 1.383(3)
C2 C3 1.386(3)
C11 H11A 0.96
C11 H11B 0.96
C11 H11C 0.96
C5 H5 0.93
C13 H13A 0.97
C13 H13B 0.97
C3 C4 1.386(2)
C3 H3 0.93
C4 H4 0.93

loop_
_geom_torsion_atom_site_label_1
_geom_torsion_atom_site_label_2
_geom_torsion_atom_site_label_3
_geom_torsion_atom_site_label_4
_geom_torsion
N4 N3 N2 N1 -0.47(18)
C9 N1 N2 N3 0.69(17)
C8 N1 N2 N3 179.50(14)
N2 N3 N4 C9 0.06(18)
C9 N1 C8 C7 88.8(2)
N2 N1 C8 C7 -89.68(18)
C5 C6 C7 C4 0.2(3)
C5 C6 C7 C8 -178.46(16)
N1 C8 C7 C6 -124.29(17)
N1 C8 C7 C4 57.1(2)
N3 N4 C9 N1 0.37(18)
N3 N4 C9 C10 -176.62(14)
N2 N1 C9 N4 -0.67(18)
C8 N1 C9 N4 -179.23(15)
N2 N1 C9 C10 176.21(14)
C8 N1 C9 C10 -2.4(3)
C10 N5 C12 C13 47.47(19)
C12 N5 C10 C9 74.77(17)
C12 N5 C10 C11 -166.34(15)
C12 N5 C10 C14 -45.78(19)
N4 C9 C10 N5 -145.19(15)
N1 C9 C10 N5 38.4(2)
N4 C9 C10 C11 95.91(18)
N1 C9 C10 C11 -80.48(19)
N4 C9 C10 C14 -23.0(2)
N1 C9 C10 C14 160.57(15)
C13 O10 C14 C10 -60.94(18)
N5 C10 C14 O10 53.11(18)
C9 C10 C14 O10 -67.33(16)
C11 C10 C14 O10 173.70(12)
C3 C2 C5 C6 0.3(3)
Cl1 C2 C5 C6 -179.14(14)
C7 C6 C5 C2 -0.5(3)
C14 O10 C13 C12 61.57(19)
N5 C12 C13 O10 -55.0(2)
C5 C2 C3 C4 0.1(3)
Cl1 C2 C3 C4 179.55(15)
C2 C3 C4 C7 -0.4(3)
C6 C7 C4 C3 0.3(3)
C8 C7 C4 C3 178.86(17)
